data_7103392
loop_
_publ_author_name
'Millange, Franck'
'Guillou, Nathalie'
'Walton, Richard I'
'Gren\`eche, Jean-Marc'
'Margiolaki, Ir\`ene'
'F\'erey, G\'erard'

_publ_section_title
;
 Effect of the nature of the metal on the breathing steps in MOFs with
 dynamic frameworks.
;
_journal_issue 39
_journal_name_full 'Chemical communications (Cambridge, England)'
_journal_page_first 4732
_journal_page_last 4734
_journal_paper_doi 10.1039/b809419e
_journal_year 2008
_chemical_formula_sum 'C32 H16 Fe4 O20'
_chemical_formula_weight 943.854
_space_group_crystal_system monoclinic
_space_group_IT_number 15
_space_group_name_Hall '-C 2yc'
_space_group_name_H-M_alt 'C 1 2/c 1'
_audit_creation_date 08-04-23
_audit_creation_method 'Created with Diamond v2.0'
_audit_update_record 08-04-23
_cell_angle_alpha 90.000
_cell_angle_beta 114.625
_cell_angle_gamma 90.000
_cell_length_a 21.2693
_cell_length_b 6.7589
_cell_length_c 6.8838
_cell_volume 899.6
_cod_data_source_file b809419e.txt
_cod_data_source_block 1
_cod_depositor_comments
;
 Updating space group information.

 Antanas Vaitkus,
 2018-06-11
;
_cod_original_formula_sum 'Fe4 O20 C32 H16'
_cod_database_code 7103392

loop_
_space_group_symop_id
_space_group_symop_operation_xyz
1 x,y,z
2 -x,y,-z+1/2
3 -x,-y,-z
4 x,-y,z+1/2
5 x+1/2,y+1/2,z
6 -x+1/2,y+1/2,-z+1/2
7 -x+1/2,-y+1/2,-z
8 x+1/2,-y+1/2,z+1/2

loop_
_atom_site_label
_atom_site_type_symbol
_atom_site_fract_x
_atom_site_fract_y
_atom_site_fract_z
_atom_site_occupancy
_atom_site_symmetry_multiplicity
_atom_site_Wyckoff_symbol
_atom_site_attached_hydrogens
_atom_site_calc_flag
_atom_site_thermal_displace_type
_atom_site_U_iso_or_equiv
Fe Fe 0.0000 0.0000 0.0000 1.000 4 a ? d ? ?
O1 O 0.0000 -0.1338 0.7500 1.000 4 e ? d ? ?
O11 O 0.4364 0.2927 0.3046 1.000 8 f ? d ? ?
O12 O 0.4147 0.3510 -0.0250 1.000 8 f ? d ? ?
C11 C 0.3191 0.2783 0.0550 1.000 8 f ? d ? ?
C12 C 0.2967 0.2256 0.2078 1.000 8 f ? d ? ?
C13 C 0.2276 0.1973 0.1528 1.000 8 f ? d ? ?
C17 C 0.3942 0.3090 0.1148 1.000 8 f ? d ? ?
H12 H 0.3302 0.2081 0.3565 1.000 8 f ? d ? ?
H13 H 0.2116 0.1595 0.2621 1.000 8 f ? d ? ?

loop_
_atom_type_symbol
_atom_type_oxidation_number
_atom_type_radius_bond
Fe ? 1.200
O ? 0.660
C ? 0.860
H ? 0.230
